data_7032963
loop_
_publ_author_name
'Barik, Subrat Kumar'
'Roy, Dipak Kumar'
'Ghosh, Sundargopal'

_publ_section_title
;
 Chemistry of group 9 dimetallaborane analogues of octaborane(12).
;
_journal_issue 2
_journal_name_full 'Dalton transactions (Cambridge, England : 2003)'
_journal_page_first 669
_journal_page_last 676
_journal_paper_doi 10.1039/c4dt03027c
_journal_volume 44
_journal_year 2015
_chemical_formula_sum 'C26 H40 B6 Co2 Fe2 O6'
_chemical_formula_weight 743.00
_chemical_name_systematic
;
 ?
;
_space_group_crystal_system monoclinic
_space_group_IT_number 14
_space_group_name_Hall '-P 2yn'
_space_group_name_H-M_alt 'P 1 21/n 1'
_symmetry_space_group_name_Hall '-P 2yn'
_symmetry_space_group_name_H-M 'P 1 21/n 1'
_atom_sites_solution_hydrogens mixed
_audit_creation_method SHELXL-2012
_cell_angle_alpha 90
_cell_angle_beta 93.051(2)
_cell_angle_gamma 90
_cell_formula_units_Z 4
_cell_length_a 8.7762(2)
_cell_length_b 18.3446(5)
_cell_length_c 20.7153(6)
_cell_measurement_reflns_used 7645
_cell_measurement_temperature 296(2)
_cell_measurement_theta_max 25.742
_cell_measurement_theta_min 2.96
_cell_volume 3330.35(15)
_computing_cell_refinement 'CrysAlis RED, Oxford Diffraction Ltd.,'
_computing_data_collection 'CrysAlis CCD, Oxford Diffraction Ltd.,'
_computing_data_reduction 'CrysAlis RED, Oxford Diffraction Ltd.,'
_computing_molecular_graphics Ortep3
_computing_publication_material Shelx97
_computing_structure_refinement 'SHELXL-97 (Sheldrick, 1997)'
_computing_structure_solution 'SHELXS-97 (Sheldrick, 1997)'
_diffrn_ambient_temperature 296(2)
_diffrn_measured_fraction_theta_full 0.998
_diffrn_measured_fraction_theta_max 0.999
_diffrn_measurement_device_type 'OXFORD Diffraction SUPER NOVA CCD Diffractometer'
_diffrn_measurement_method '\w-\q scan'
_diffrn_radiation_type MoK\a
_diffrn_radiation_wavelength 0.71073
_diffrn_reflns_av_R_equivalents 0.0396
_diffrn_reflns_av_unetI/netI 0.0299
_diffrn_reflns_Laue_measured_fraction_full 0.998
_diffrn_reflns_Laue_measured_fraction_max 0.999
_diffrn_reflns_limit_h_max 11
_diffrn_reflns_limit_h_min -11
_diffrn_reflns_limit_k_max 23
_diffrn_reflns_limit_k_min -23
_diffrn_reflns_limit_l_max 26
_diffrn_reflns_limit_l_min -26
_diffrn_reflns_number 34147
_diffrn_reflns_point_group_measured_fraction_full 0.998
_diffrn_reflns_point_group_measured_fraction_max 0.999
_diffrn_reflns_theta_full 25.242
_diffrn_reflns_theta_max 27.500
_diffrn_reflns_theta_min 2.968
_exptl_absorpt_coefficient_mu 1.869
_exptl_absorpt_correction_T_max 0.6852
_exptl_absorpt_correction_T_min 0.6332
_exptl_absorpt_correction_type multi-scan
_exptl_absorpt_process_details
;
CrysAlis RED, Oxford Diffraction Ltd.,
Version 1.171.31.7 )
SCALE3 ABSPACK scaling algorithm.
;
_exptl_crystal_colour black
_exptl_crystal_density_diffrn 1.482
_exptl_crystal_description block
_exptl_crystal_F_000 1520
_exptl_crystal_size_max 0.300
_exptl_crystal_size_mid 0.250
_exptl_crystal_size_min 0.250
_refine_diff_density_max 0.376
_refine_diff_density_min -0.473
_refine_diff_density_rms 0.063
_refine_ls_extinction_method none
_refine_ls_goodness_of_fit_ref 1.045
_refine_ls_hydrogen_treatment mixed
_refine_ls_matrix_type full
_refine_ls_number_parameters 419
_refine_ls_number_reflns 7645
_refine_ls_number_restraints 0
_refine_ls_restrained_S_all 1.045
_refine_ls_R_factor_all 0.0429
_refine_ls_R_factor_gt 0.0343
_refine_ls_shift/su_max 0.001
_refine_ls_shift/su_mean 0.000
_refine_ls_structure_factor_coef Fsqd
_refine_ls_weighting_details
;
 w=1/[\s^2^(Fo^2^)+(0.0454P)^2^+1.5543P]
 where P=(Fo^2^+2Fc^2^)/3
;
_refine_ls_weighting_scheme calc
_refine_ls_wR_factor_gt 0.0884
_refine_ls_wR_factor_ref 0.0947
_reflns_Friedel_coverage 0.000
_reflns_number_gt 6481
_reflns_number_total 7645
_reflns_threshold_expression 'I > 2\s(I)'
_cod_data_source_file c4dt03027c2.cif
_cod_data_source_block 4
_cod_depositor_comments 'Adding full bibliography for 7032961--7032965.cif.'
_cod_database_code 7032963
_shelx_space_group_comment
;
The symmetry employed for this shelxl refinement is uniquely defined
by the following loop, which should always be used as a source of
symmetry information in preference to the above space-group names.
They are only intended as comments.
;
_shelx_estimated_absorpt_t_min 0.604
_shelx_estimated_absorpt_t_max 0.652
_shelxl_version_number 2012-9

loop_
_space_group_symop_operation_xyz
'x, y, z'
'-x+1/2, y+1/2, -z+1/2'
'-x, -y, -z'
'x-1/2, -y-1/2, z-1/2'

loop_
_atom_site_label
_atom_site_type_symbol
_atom_site_fract_x
_atom_site_fract_y
_atom_site_fract_z
_atom_site_U_iso_or_equiv
_atom_site_adp_type
_atom_site_occupancy
_atom_site_site_symmetry_order
_atom_site_calc_flag
_atom_site_refinement_flags_posn
_atom_site_refinement_flags_adp
C1 C -0.0744(3) 0.12039(16) 0.37653(16) 0.0547(7) Uani 1 1 d . .
C2 C 0.1639(3) 0.04453(16) 0.36911(15) 0.0533(7) Uani 1 1 d . .
C3 C 0.0181(3) 0.09550(16) 0.25822(15) 0.0537(7) Uani 1 1 d . .
C4 C 0.4584(3) 0.07747(16) 0.32133(13) 0.0493(6) Uani 1 1 d . .
C5 C 0.3274(3) 0.15073(17) 0.23024(14) 0.0506(7) Uani 1 1 d . .
C6 C 0.5500(3) 0.21365(16) 0.31410(13) 0.0453(6) Uani 1 1 d . .
C7 C 0.2197(4) 0.1698(2) 0.58632(14) 0.0617(9) Uani 1 1 d . .
C8 C 0.3274(5) 0.13702(18) 0.54788(16) 0.0667(10) Uani 1 1 d . .
C9 C 0.4317(3) 0.1913(2) 0.53243(13) 0.0628(10) Uani 1 1 d . .
C10 C 0.3878(4) 0.25719(19) 0.56048(14) 0.0579(8) Uani 1 1 d . .
C11 C 0.2568(3) 0.24351(19) 0.59471(12) 0.0540(7) Uani 1 1 d . .
C12 C 0.0872(5) 0.1323(4) 0.6156(2) 0.161(3) Uani 1 1 d . .
H12A H 0.0851 0.0820 0.6029 0.242 Uiso 1 1 calc R U
H12B H -0.0063 0.1554 0.6007 0.242 Uiso 1 1 calc R U
H12C H 0.0983 0.1355 0.6619 0.242 Uiso 1 1 calc R U
C13 C 0.3372(9) 0.0579(2) 0.5313(3) 0.173(4) Uani 1 1 d . .
H13A H 0.4216 0.0501 0.5044 0.260 Uiso 1 1 calc R U
H13B H 0.2444 0.0429 0.5085 0.260 Uiso 1 1 calc R U
H13C H 0.3521 0.0299 0.5702 0.260 Uiso 1 1 calc R U
C14 C 0.5765(4) 0.1807(4) 0.4980(2) 0.158(3) Uani 1 1 d . .
H14A H 0.5817 0.1314 0.4828 0.237 Uiso 1 1 calc R U
H14B H 0.6626 0.1906 0.5272 0.237 Uiso 1 1 calc R U
H14C H 0.5776 0.2135 0.4618 0.237 Uiso 1 1 calc R U
C15 C 0.4734(6) 0.3277(3) 0.5576(3) 0.136(3) Uani 1 1 d . .
H15A H 0.4207 0.3646 0.5804 0.204 Uiso 1 1 calc R U
H15B H 0.4802 0.3421 0.5133 0.204 Uiso 1 1 calc R U
H15C H 0.5742 0.3214 0.5771 0.204 Uiso 1 1 calc R U
C16 C 0.1784(6) 0.2971(3) 0.6360(2) 0.134(2) Uani 1 1 d . .
H16A H 0.2268 0.3438 0.6331 0.201 Uiso 1 1 calc R U
H16B H 0.1850 0.2808 0.6801 0.201 Uiso 1 1 calc R U
H16C H 0.0731 0.3011 0.6213 0.201 Uiso 1 1 calc R U
C17 C 0.0924(3) 0.38455(14) 0.26755(12) 0.0444(6) Uani 1 1 d . .
C18 C -0.0242(3) 0.41773(16) 0.30188(15) 0.0528(7) Uani 1 1 d . .
C19 C 0.0426(4) 0.45367(15) 0.35684(15) 0.0564(8) Uani 1 1 d . .
C20 C 0.2022(4) 0.44308(14) 0.35670(13) 0.0488(7) Uani 1 1 d . .
C21 C 0.2331(3) 0.40045(14) 0.30121(13) 0.0413(6) Uani 1 1 d . .
C22 C 0.0727(5) 0.34468(19) 0.20431(15) 0.0786(12) Uani 1 1 d . .
H22A H -0.0339 0.3416 0.1916 0.118 Uiso 1 1 calc R U
H22B H 0.1142 0.2965 0.2091 0.118 Uiso 1 1 calc R U
H22C H 0.1251 0.3705 0.1718 0.118 Uiso 1 1 calc R U
C23 C -0.1925(4) 0.4163(2) 0.2830(2) 0.1001(16) Uani 1 1 d . .
H23A H -0.2095 0.3889 0.2439 0.150 Uiso 1 1 calc R U
H23B H -0.2288 0.4652 0.2764 0.150 Uiso 1 1 calc R U
H23C H -0.2466 0.3939 0.3169 0.150 Uiso 1 1 calc R U
C24 C -0.0386(6) 0.4993(2) 0.4042(2) 0.1112(18) Uani 1 1 d . .
H24A H 0.0335 0.5168 0.4371 0.167 Uiso 1 1 calc R U
H24B H -0.1147 0.4703 0.4238 0.167 Uiso 1 1 calc R U
H24C H -0.0865 0.5399 0.3822 0.167 Uiso 1 1 calc R U
C25 C 0.3191(5) 0.4740(2) 0.40431(18) 0.0899(14) Uani 1 1 d . .
H25A H 0.4189 0.4587 0.3932 0.135 Uiso 1 1 calc R U
H25B H 0.2997 0.4569 0.4469 0.135 Uiso 1 1 calc R U
H25C H 0.3136 0.5263 0.4034 0.135 Uiso 1 1 calc R U
C26 C 0.3884(4) 0.38440(19) 0.2792(2) 0.0719(10) Uani 1 1 d . .
H26A H 0.4636 0.4002 0.3116 0.108 Uiso 1 1 calc R U
H26B H 0.4031 0.4098 0.2395 0.108 Uiso 1 1 calc R U
H26C H 0.3986 0.3329 0.2724 0.108 Uiso 1 1 calc R U
O1 O -0.1831(3) 0.11104(15) 0.40274(16) 0.0931(9) Uani 1 1 d . .
O2 O 0.2050(3) -0.00984(13) 0.39083(15) 0.0901(9) Uani 1 1 d . .
O3 O -0.0375(3) 0.07298(15) 0.21114(13) 0.0916(9) Uani 1 1 d . .
O4 O 0.5182(3) 0.02233(13) 0.32507(13) 0.0779(7) Uani 1 1 d . .
O5 O 0.3022(3) 0.14219(16) 0.17623(11) 0.0809(8) Uani 1 1 d . .
O6 O 0.6635(2) 0.24249(14) 0.31196(13) 0.0727(7) Uani 1 1 d . .
Co1 Co 0.21478(3) 0.21938(2) 0.49650(2) 0.02949(8) Uani 1 1 d . .
Co2 Co 0.09369(3) 0.34196(2) 0.36026(2) 0.03060(9) Uani 1 1 d . .
Fe1 Fe 0.09547(4) 0.12711(2) 0.33526(2) 0.03493(9) Uani 1 1 d . .
Fe2 Fe 0.37149(4) 0.16465(2) 0.31417(2) 0.03328(9) Uani 1 1 d . .
B1 B 0.2420(3) 0.18368(14) 0.40280(12) 0.0292(5) Uani 1 1 d . .
B2 B 0.1822(3) 0.23805(14) 0.34087(12) 0.0298(5) Uani 1 1 d . .
B3 B 0.2552(3) 0.27938(14) 0.41328(11) 0.0280(5) Uani 1 1 d . .
B4 B 0.1227(3) 0.32209(15) 0.46256(13) 0.0341(5) Uani 1 1 d . .
B5 B -0.0648(3) 0.31589(18) 0.42815(15) 0.0422(6) Uani 1 1 d . .
B6 B -0.0078(3) 0.25763(18) 0.49089(14) 0.0406(6) Uani 1 1 d . .
H1 H 0.280(3) 0.2425(14) 0.2996(12) 0.038(7) Uiso 1 1 d . .
H2 H 0.054(3) 0.1958(15) 0.4815(12) 0.042(7) Uiso 1 1 d . .
H5 H 0.160(3) 0.3679(16) 0.4942(13) 0.048(8) Uiso 1 1 d . .
H3 H 0.374(3) 0.1594(17) 0.3941(14) 0.059(9) Uiso 1 1 d . .
H4 H 0.372(3) 0.3021(15) 0.4118(13) 0.046(7) Uiso 1 1 d . .
H7 H -0.161(3) 0.3488(15) 0.4387(13) 0.047(8) Uiso 1 1 d . .
H9 H -0.057(3) 0.3004(16) 0.3688(14) 0.053(8) Uiso 1 1 d . .
H8 H -0.111(3) 0.2517(17) 0.4413(14) 0.055(8) Uiso 1 1 d . .
H6 H -0.072(3) 0.2627(15) 0.5361(13) 0.045(7) Uiso 1 1 d . .
H1A H 0.066(3) 0.2106(15) 0.3155(13) 0.045(7) Uiso 1 1 d . .

loop_
_atom_site_aniso_label
_atom_site_aniso_U_11
_atom_site_aniso_U_22
_atom_site_aniso_U_33
_atom_site_aniso_U_23
_atom_site_aniso_U_13
_atom_site_aniso_U_12
C1 0.0480(16) 0.0382(16) 0.079(2) -0.0083(14) 0.0101(14) -0.0105(12)
C2 0.0489(15) 0.0407(16) 0.0698(19) 0.0069(14) -0.0024(13) -0.0098(13)
C3 0.0593(17) 0.0420(16) 0.0587(18) -0.0049(13) -0.0071(14) -0.0092(13)
C4 0.0566(16) 0.0436(16) 0.0481(15) -0.0092(12) 0.0066(12) 0.0031(13)
C5 0.0498(15) 0.0570(18) 0.0456(16) -0.0102(13) 0.0080(12) 0.0001(13)
C6 0.0435(14) 0.0460(16) 0.0471(15) -0.0018(12) 0.0084(11) 0.0024(12)
C7 0.0549(17) 0.087(3) 0.0418(16) 0.0314(16) -0.0077(13) -0.0140(16)
C8 0.096(3) 0.0493(19) 0.0508(18) 0.0012(14) -0.0290(17) 0.0259(18)
C9 0.0375(14) 0.117(3) 0.0330(14) 0.0021(16) -0.0039(11) 0.0211(17)
C10 0.0578(18) 0.070(2) 0.0432(15) 0.0105(14) -0.0191(13) -0.0190(16)
C11 0.0573(17) 0.074(2) 0.0302(13) -0.0041(13) -0.0026(11) 0.0197(15)
C12 0.101(3) 0.277(8) 0.103(4) 0.127(5) -0.026(3) -0.090(4)
C13 0.327(9) 0.059(3) 0.119(4) -0.007(3) -0.116(5) 0.068(4)
C14 0.046(2) 0.365(10) 0.062(3) -0.007(4) -0.0023(17) 0.062(4)
C15 0.160(5) 0.129(4) 0.111(4) 0.039(3) -0.077(4) -0.096(4)
C16 0.158(5) 0.186(6) 0.057(2) -0.053(3) -0.017(3) 0.100(4)
C17 0.0621(16) 0.0333(14) 0.0370(13) 0.0104(10) -0.0054(11) -0.0020(12)
C18 0.0482(15) 0.0426(16) 0.0672(19) 0.0265(14) -0.0001(13) 0.0081(12)
C19 0.078(2) 0.0274(14) 0.0654(19) 0.0080(13) 0.0203(15) 0.0132(13)
C20 0.0717(18) 0.0262(13) 0.0477(15) 0.0062(11) -0.0046(13) -0.0125(12)
C21 0.0456(13) 0.0309(13) 0.0479(14) 0.0134(10) 0.0059(11) -0.0015(10)
C22 0.139(4) 0.054(2) 0.0411(17) 0.0065(14) -0.0134(19) -0.010(2)
C23 0.0503(19) 0.102(3) 0.146(4) 0.071(3) -0.014(2) 0.008(2)
C24 0.176(5) 0.042(2) 0.122(4) 0.002(2) 0.071(3) 0.034(3)
C25 0.130(4) 0.063(2) 0.073(2) 0.0101(19) -0.031(2) -0.049(2)
C26 0.0537(18) 0.057(2) 0.108(3) 0.0306(19) 0.0307(18) -0.0002(15)
O1 0.0646(15) 0.0777(19) 0.142(3) -0.0132(17) 0.0508(16) -0.0216(13)
O2 0.0886(18) 0.0456(14) 0.134(2) 0.0356(15) -0.0092(16) -0.0001(13)
O3 0.118(2) 0.0814(19) 0.0713(16) -0.0189(14) -0.0334(15) -0.0177(16)
O4 0.0976(18) 0.0449(13) 0.0910(18) -0.0106(12) 0.0048(14) 0.0275(13)
O5 0.0862(17) 0.114(2) 0.0425(13) -0.0203(13) 0.0028(11) -0.0045(15)
O6 0.0438(12) 0.0787(17) 0.0958(18) 0.0048(14) 0.0057(11) -0.0171(11)
Co1 0.02752(15) 0.03335(18) 0.02783(15) 0.00269(12) 0.00357(11) 0.00153(12)
Co2 0.03236(16) 0.02509(17) 0.03438(17) 0.00304(12) 0.00220(12) 0.00215(11)
Fe1 0.03504(18) 0.02754(19) 0.0420(2) -0.00206(13) -0.00042(13) -0.00368(13)
Fe2 0.03437(18) 0.03219(19) 0.03375(18) -0.00504(13) 0.00613(13) 0.00165(13)
B1 0.0293(11) 0.0279(13) 0.0306(12) -0.0016(10) 0.0034(9) 0.0014(9)
B2 0.0309(12) 0.0268(13) 0.0319(12) -0.0013(10) 0.0032(9) -0.0011(10)
B3 0.0279(11) 0.0274(13) 0.0290(12) -0.0005(9) 0.0037(9) 0.0001(9)
B4 0.0387(13) 0.0297(14) 0.0344(13) -0.0020(10) 0.0059(10) 0.0052(11)
B5 0.0333(13) 0.0434(17) 0.0507(17) 0.0045(13) 0.0081(12) 0.0087(12)
B6 0.0307(13) 0.0503(18) 0.0414(15) 0.0062(12) 0.0086(11) 0.0066(12)

loop_
_atom_type_symbol
_atom_type_description
_atom_type_scat_dispersion_real
_atom_type_scat_dispersion_imag
_atom_type_scat_source
C C 0.0033 0.0016 'International Tables Vol C Tables 4.2.6.8 and 6.1.1.4'
H H 0.0000 0.0000 'International Tables Vol C Tables 4.2.6.8 and 6.1.1.4'
O O 0.0106 0.0060 'International Tables Vol C Tables 4.2.6.8 and 6.1.1.4'
B B 0.0013 0.0007 'International Tables Vol C Tables 4.2.6.8 and 6.1.1.4'
Co Co 0.3494 0.9721 'International Tables Vol C Tables 4.2.6.8 and 6.1.1.4'
Fe Fe 0.3463 0.8444 'International Tables Vol C Tables 4.2.6.8 and 6.1.1.4'

loop_
_geom_angle_atom_site_label_1
_geom_angle_atom_site_label_2
_geom_angle_atom_site_label_3
_geom_angle
O1 C1 Fe1 175.3(3)
O2 C2 Fe1 178.4(3)
O3 C3 Fe1 175.8(3)
O4 C4 Fe2 177.8(3)
O5 C5 Fe2 178.6(3)
O6 C6 Fe2 177.1(3)
C11 C7 C8 109.0(3)
C11 C7 C12 124.8(4)
C8 C7 C12 126.1(5)
C11 C7 Co1 71.40(16)
C8 C7 Co1 70.17(17)
C12 C7 Co1 125.7(2)
C9 C8 C7 107.0(3)
C9 C8 C13 126.2(5)
C7 C8 C13 126.6(5)
C9 C8 Co1 70.34(17)
C7 C8 Co1 70.18(16)
C13 C8 Co1 128.5(2)
C8 C9 C10 108.7(3)
C8 C9 C14 126.6(5)
C10 C9 C14 124.4(4)
C8 C9 Co1 70.10(16)
C10 C9 Co1 70.57(16)
C14 C9 Co1 130.2(2)
C9 C10 C11 107.8(3)
C9 C10 C15 125.2(4)
C11 C10 C15 126.9(4)
C9 C10 Co1 69.91(16)
C11 C10 Co1 70.91(16)
C15 C10 Co1 127.8(2)
C7 C11 C10 107.5(3)
C7 C11 C16 126.5(4)
C10 C11 C16 125.8(4)
C7 C11 Co1 69.36(16)
C10 C11 Co1 69.77(15)
C16 C11 Co1 129.2(2)
C7 C12 H12A 109.5
C7 C12 H12B 109.5
H12A C12 H12B 109.5
C7 C12 H12C 109.5
H12A C12 H12C 109.5
H12B C12 H12C 109.5
C8 C13 H13A 109.5
C8 C13 H13B 109.5
H13A C13 H13B 109.5
C8 C13 H13C 109.5
H13A C13 H13C 109.5
H13B C13 H13C 109.5
C9 C14 H14A 109.5
C9 C14 H14B 109.5
H14A C14 H14B 109.5
C9 C14 H14C 109.5
H14A C14 H14C 109.5
H14B C14 H14C 109.5
C10 C15 H15A 109.5
C10 C15 H15B 109.5
H15A C15 H15B 109.5
C10 C15 H15C 109.5
H15A C15 H15C 109.5
H15B C15 H15C 109.5
C11 C16 H16A 109.5
C11 C16 H16B 109.5
H16A C16 H16B 109.5
C11 C16 H16C 109.5
H16A C16 H16C 109.5
H16B C16 H16C 109.5
C18 C17 C21 107.4(2)
C18 C17 C22 126.5(3)
C21 C17 C22 125.9(3)
C18 C17 Co2 70.41(15)
C21 C17 Co2 70.11(14)
C22 C17 Co2 128.2(2)
C17 C18 C19 109.0(2)
C17 C18 C23 126.0(3)
C19 C18 C23 125.1(3)
C17 C18 Co2 69.77(14)
C19 C18 Co2 70.85(15)
C23 C18 Co2 126.1(2)
C18 C19 C20 107.6(3)
C18 C19 C24 126.6(4)
C20 C19 C24 125.7(4)
C18 C19 Co2 69.56(16)
C20 C19 Co2 69.87(15)
C24 C19 Co2 129.1(2)
C19 C20 C21 107.9(2)
C19 C20 C25 126.2(3)
C21 C20 C25 125.8(3)
C19 C20 Co2 70.62(16)
C21 C20 Co2 69.42(14)
C25 C20 Co2 127.7(2)
C17 C21 C20 108.1(2)
C17 C21 C26 126.7(3)
C20 C21 C26 124.8(3)
C17 C21 Co2 69.98(14)
C20 C21 Co2 70.46(15)
C26 C21 Co2 131.00(19)
C17 C22 H22A 109.5
C17 C22 H22B 109.5
H22A C22 H22B 109.5
C17 C22 H22C 109.5
H22A C22 H22C 109.5
H22B C22 H22C 109.5
C18 C23 H23A 109.5
C18 C23 H23B 109.5
H23A C23 H23B 109.5
C18 C23 H23C 109.5
H23A C23 H23C 109.5
H23B C23 H23C 109.5
C19 C24 H24A 109.5
C19 C24 H24B 109.5
H24A C24 H24B 109.5
C19 C24 H24C 109.5
H24A C24 H24C 109.5
H24B C24 H24C 109.5
C20 C25 H25A 109.5
C20 C25 H25B 109.5
H25A C25 H25B 109.5
C20 C25 H25C 109.5
H25A C25 H25C 109.5
H25B C25 H25C 109.5
C21 C26 H26A 109.5
C21 C26 H26B 109.5
H26A C26 H26B 109.5
C21 C26 H26C 109.5
H26A C26 H26C 109.5
H26B C26 H26C 109.5
C8 Co1 C7 39.65(14)
C8 Co1 C9 39.56(15)
C7 Co1 C9 65.98(12)
C8 Co1 B6 134.34(15)
C7 Co1 B6 100.00(12)
C9 Co1 B6 161.68(12)
C8 Co1 B1 100.10(12)
C7 Co1 B1 134.82(14)
C9 Co1 B1 96.22(11)
B6 Co1 B1 102.09(11)
C8 Co1 C10 66.63(13)
C7 Co1 C10 66.05(12)
C9 Co1 C10 39.52(14)
B6 Co1 C10 125.20(14)
B1 Co1 C10 125.80(12)
C8 Co1 B3 135.32(14)
C7 Co1 B3 167.42(11)
C9 Co1 B3 103.53(11)
B6 Co1 B3 88.65(10)
B1 Co1 B3 50.34(10)
C10 Co1 B3 101.51(11)
C8 Co1 C11 66.44(12)
C7 Co1 C11 39.24(13)
C9 Co1 C11 65.98(11)
B6 Co1 C11 95.71(12)
B1 Co1 C11 162.20(11)
C10 Co1 C11 39.32(12)
B3 Co1 C11 131.32(12)
C8 Co1 B4 165.38(12)
C7 Co1 B4 131.86(13)
C9 Co1 B4 131.04(14)
B6 Co1 B4 49.40(11)
B1 Co1 B4 91.76(10)
C10 Co1 B4 99.48(12)
B3 Co1 B4 49.28(10)
C11 Co1 B4 100.12(11)
C8 Co1 H2 108.5(10)
C7 Co1 H2 92.0(10)
C9 Co1 H2 147.5(11)
B6 Co1 H2 37.7(11)
B1 Co1 H2 82.4(10)
C10 Co1 H2 151.5(10)
B3 Co1 H2 100.4(10)
C11 Co1 H2 112.3(10)
B4 Co1 H2 81.4(11)
C17 Co2 C21 39.92(10)
C17 Co2 C18 39.82(11)
C21 Co2 C18 66.59(11)
C17 Co2 B5 137.77(12)
C21 Co2 B5 162.11(12)
C18 Co2 B5 102.49(12)
C17 Co2 C20 67.20(11)
C21 Co2 C20 40.13(11)
C18 Co2 C20 66.42(11)
B5 Co2 C20 123.32(13)
C17 Co2 B3 131.61(10)
C21 Co2 B3 100.90(10)
C18 Co2 B3 167.04(11)
B5 Co2 B3 88.71(10)
C20 Co2 B3 102.04(11)
C17 Co2 C19 67.04(11)
C21 Co2 C19 66.84(11)
C18 Co2 C19 39.58(12)
B5 Co2 C19 95.61(12)
C20 Co2 C19 39.50(12)
B3 Co2 C19 133.80(12)
C17 Co2 B2 98.54(10)
C21 Co2 B2 96.94(10)
C18 Co2 B2 132.14(12)
B5 Co2 B2 100.78(11)
C20 Co2 B2 128.61(11)
B3 Co2 B2 49.91(9)
C19 Co2 B2 163.41(11)
C17 Co2 B4 166.11(11)
C21 Co2 B4 128.74(11)
C18 Co2 B4 135.58(12)
B5 Co2 B4 49.09(11)
C20 Co2 B4 98.91(11)
B3 Co2 B4 49.32(10)
C19 Co2 B4 102.27(11)
B2 Co2 B4 90.51(10)
C17 Co2 H9 109.3(11)
C21 Co2 H9 149.2(11)
C18 Co2 H9 89.8(11)
B5 Co2 H9 37.2(11)
C20 Co2 H9 147.0(11)
B3 Co2 H9 103.2(11)
C19 Co2 H9 107.7(11)
B2 Co2 H9 84.3(11)
B4 Co2 H9 81.9(11)
C2 Fe1 C1 91.48(14)
C2 Fe1 C3 100.41(14)
C1 Fe1 C3 96.83(15)
C2 Fe1 B1 88.65(12)
C1 Fe1 B1 102.30(12)
C3 Fe1 B1 158.62(12)
C2 Fe1 B2 132.31(11)
C1 Fe1 B2 110.02(12)
C3 Fe1 B2 117.67(12)
B1 Fe1 B2 46.23(9)
C2 Fe1 Fe2 89.65(9)
C1 Fe1 Fe2 158.10(10)
C3 Fe1 Fe2 104.46(10)
B1 Fe1 Fe2 55.86(7)
B2 Fe1 Fe2 55.22(7)
C2 Fe1 H1A 166.0(10)
C1 Fe1 H1A 93.6(9)
C3 Fe1 H1A 92.0(10)
B1 Fe1 H1A 77.5(10)
B2 Fe1 H1A 33.8(9)
Fe2 Fe1 H1A 80.8(9)
C4 Fe2 C5 91.29(13)
C4 Fe2 C6 94.57(13)
C5 Fe2 C6 102.36(13)
C4 Fe2 B2 147.73(12)
C5 Fe2 B2 101.71(11)
C6 Fe2 B2 110.94(11)
C4 Fe2 B1 107.86(11)
C5 Fe2 B1 136.94(11)
C6 Fe2 B1 113.67(11)
B2 Fe2 B1 44.35(9)
C4 Fe2 Fe1 98.54(10)
C5 Fe2 Fe1 88.28(9)
C6 Fe2 Fe1 162.94(9)
B2 Fe2 Fe1 53.15(7)
B1 Fe2 Fe1 51.66(6)
C4 Fe2 H1 173.3(8)
C5 Fe2 H1 82.4(8)
C6 Fe2 H1 89.0(9)
B2 Fe2 H1 33.5(9)
B1 Fe2 H1 75.7(9)
Fe1 Fe2 H1 79.1(9)
C4 Fe2 H3 83.1(11)
C5 Fe2 H3 163.5(11)
C6 Fe2 H3 93.6(10)
B2 Fe2 H3 76.1(11)
B1 Fe2 H3 34.0(10)
Fe1 Fe2 H3 77.3(10)
H1 Fe2 H3 102.3(14)
B2 B1 B3 61.51(14)
B2 B1 Co1 118.58(16)
B3 B1 Co1 65.33(11)
B2 B1 Fe1 68.55(12)
B3 B1 Fe1 126.81(15)
Co1 B1 Fe1 132.53(12)
B2 B1 Fe2 67.62(12)
B3 B1 Fe2 102.84(14)
Co1 B1 Fe2 154.94(13)
Fe1 B1 Fe2 72.47(8)
B2 B1 H3 110.5(14)
B3 B1 H3 108.2(14)
Co1 B1 H3 113.4(14)
Fe1 B1 H3 105.2(14)
Fe2 B1 H3 47.0(14)
B1 B2 B3 61.62(15)
B1 B2 Co2 119.57(16)
B3 B2 Co2 64.61(11)
B1 B2 Fe1 65.22(12)
B3 B2 Fe1 123.80(15)
Co2 B2 Fe1 136.59(12)
B1 B2 Fe2 68.03(12)
B3 B2 Fe2 103.16(14)
Co2 B2 Fe2 151.76(13)
Fe1 B2 Fe2 71.63(8)
B1 B2 H1 111.2(12)
B3 B2 H1 108.7(12)
Co2 B2 H1 110.2(12)
Fe1 B2 H1 106.1(12)
Fe2 B2 H1 47.2(12)
B1 B2 H1A 107.5(13)
B3 B2 H1A 142.4(13)
Co2 B2 H1A 98.4(13)
Fe1 B2 H1A 46.7(13)
Fe2 B2 H1A 105.0(13)
H1 B2 H1A 108.7(17)
B2 B3 B4 117.29(18)
B2 B3 B1 56.87(14)
B4 B3 B1 117.92(18)
B2 B3 Co2 65.48(11)
B4 B3 Co2 67.17(12)
B1 B3 Co2 116.21(15)
B2 B3 Co1 113.79(15)
B4 B3 Co1 67.18(12)
B1 B3 Co1 64.32(11)
Co2 B3 Co1 125.60(12)
B2 B3 H4 115.6(14)
B4 B3 H4 119.1(14)
B1 B3 H4 115.1(15)
Co2 B3 H4 112.4(14)
Co1 B3 H4 114.8(14)
B5 B4 B6 58.92(16)
B5 B4 B3 111.48(19)
B6 B4 B3 110.6(2)
B5 B4 Co2 63.48(13)
B6 B4 Co2 113.30(17)
B3 B4 Co2 63.52(11)
B5 B4 Co1 113.70(18)
B6 B4 Co1 62.93(13)
B3 B4 Co1 63.54(11)
Co2 B4 Co1 119.49(12)
B5 B4 H5 122.0(14)
B6 B4 H5 119.3(15)
B3 B4 H5 119.7(15)
Co2 B4 H5 118.1(15)
Co1 B4 H5 112.2(14)
B6 B5 B4 60.73(16)
B6 B5 Co2 118.06(17)
B4 B5 Co2 67.44(13)
B6 B5 H7 113.1(15)
B4 B5 H7 127.8(15)
Co2 B5 H7 124.8(15)
B6 B5 H9 124.0(14)
B4 B5 H9 107.9(13)
Co2 B5 H9 47.4(13)
H7 B5 H9 114(2)
B6 B5 H8 49.8(13)
B4 B5 H8 105.8(13)
Co2 B5 H8 125.8(13)
H7 B5 H8 102(2)
H9 B5 H8 92.0(19)
B5 B6 B4 60.35(16)
B5 B6 Co1 118.91(17)
B4 B6 Co1 67.67(12)
B5 B6 H2 122.7(12)
B4 B6 H2 104.8(12)
Co1 B6 H2 45.7(12)
B5 B6 H8 47.0(13)
B4 B6 H8 102.8(13)
Co1 B6 H8 127.8(13)
H2 B6 H8 94.9(17)
B5 B6 H6 115.9(14)
B4 B6 H6 125.7(14)
Co1 B6 H6 119.7(14)
H2 B6 H6 116.0(18)
H8 B6 H6 107.4(18)

loop_
_geom_bond_atom_site_label_1
_geom_bond_atom_site_label_2
_geom_bond_distance
C1 O1 1.136(4)
C1 Fe1 1.762(3)
C2 O2 1.145(4)
C2 Fe1 1.761(3)
C3 O3 1.144(3)
C3 Fe1 1.797(3)
C4 O4 1.140(3)
C4 Fe2 1.775(3)
C5 O5 1.140(3)
C5 Fe2 1.779(3)
C6 O6 1.131(3)
C6 Fe2 1.807(3)
C7 C11 1.399(5)
C7 C8 1.403(5)
C7 C12 1.507(5)
C7 Co1 2.069(3)
C8 C9 1.401(5)
C8 C13 1.496(5)
C8 Co1 2.069(3)
C9 C10 1.404(5)
C9 C14 1.503(5)
C9 Co1 2.072(3)
C10 C11 1.405(4)
C10 C15 1.498(5)
C10 Co1 2.081(3)
C11 C16 1.495(5)
C11 Co1 2.095(3)
C12 H12A 0.9600
C12 H12B 0.9600
C12 H12C 0.9600
C13 H13A 0.9600
C13 H13B 0.9600
C13 H13C 0.9600
C14 H14A 0.9600
C14 H14B 0.9600
C14 H14C 0.9600
C15 H15A 0.9600
C15 H15B 0.9600
C15 H15C 0.9600
C16 H16A 0.9600
C16 H16B 0.9600
C16 H16C 0.9600
C17 C18 1.415(4)
C17 C21 1.416(4)
C17 C22 1.502(4)
C17 Co2 2.073(2)
C18 C19 1.415(4)
C18 C23 1.508(4)
C18 Co2 2.081(2)
C19 C20 1.415(4)
C19 C24 1.498(4)
C19 Co2 2.098(3)
C20 C21 1.428(4)
C20 C25 1.496(4)
C20 Co2 2.088(3)
C21 C26 1.489(4)
C21 Co2 2.075(2)
C22 H22A 0.9600
C22 H22B 0.9600
C22 H22C 0.9600
C23 H23A 0.9600
C23 H23B 0.9600
C23 H23C 0.9600
C24 H24A 0.9600
C24 H24B 0.9600
C24 H24C 0.9600
C25 H25A 0.9600
C25 H25B 0.9600
C25 H25C 0.9600
C26 H26A 0.9600
C26 H26B 0.9600
C26 H26C 0.9600
Co1 B6 2.073(3)
Co1 B1 2.074(2)
Co1 B3 2.091(2)
Co1 B4 2.153(3)
Co1 H2 1.49(3)
Co2 B5 2.085(3)
Co2 B3 2.090(2)
Co2 B2 2.105(3)
Co2 B4 2.152(3)
Co2 H9 1.54(3)
Fe1 B1 2.121(2)
Fe1 B2 2.174(3)
Fe1 Fe2 2.5779(5)
Fe1 H1A 1.60(3)
Fe2 B2 2.231(3)
Fe2 B1 2.238(2)
Fe2 H1 1.66(3)
Fe2 H3 1.66(3)
B1 B2 1.687(3)
B1 B3 1.772(4)
B1 H3 1.27(3)
B2 B3 1.770(3)
B2 H1 1.25(2)
B2 H1A 1.23(3)
B3 B4 1.771(4)
B3 H4 1.11(3)
B4 B5 1.761(4)
B4 B6 1.768(4)
B4 H5 1.11(3)
B5 B6 1.736(4)
B5 H7 1.07(3)
B5 H9 1.27(3)
B5 H8 1.28(3)
B6 H2 1.28(3)
B6 H8 1.34(3)
B6 H6 1.12(3)

loop_
_geom_torsion_atom_site_label_1
_geom_torsion_atom_site_label_2
_geom_torsion_atom_site_label_3
_geom_torsion_atom_site_label_4
_geom_torsion
C11 C7 C8 C9 -0.1(3)
C12 C7 C8 C9 -178.7(3)
Co1 C7 C8 C9 61.04(19)
C11 C7 C8 C13 175.1(3)
C12 C7 C8 C13 -3.5(5)
Co1 C7 C8 C13 -123.8(3)
C11 C7 C8 Co1 -61.1(2)
C12 C7 C8 Co1 120.3(3)
C7 C8 C9 C10 -0.7(3)
C13 C8 C9 C10 -175.8(3)
Co1 C8 C9 C10 60.3(2)
C7 C8 C9 C14 173.2(3)
C13 C8 C9 C14 -2.0(5)
Co1 C8 C9 C14 -125.9(3)
C7 C8 C9 Co1 -60.93(19)
C13 C8 C9 Co1 123.9(3)
C8 C9 C10 C11 1.1(3)
C14 C9 C10 C11 -172.9(3)
Co1 C9 C10 C11 61.13(19)
C8 C9 C10 C15 177.3(3)
C14 C9 C10 C15 3.3(5)
Co1 C9 C10 C15 -122.7(3)
C8 C9 C10 Co1 -59.99(19)
C14 C9 C10 Co1 126.0(3)
C8 C7 C11 C10 0.8(3)
C12 C7 C11 C10 179.4(3)
Co1 C7 C11 C10 -59.57(19)
C8 C7 C11 C16 -175.5(3)
C12 C7 C11 C16 3.1(5)
Co1 C7 C11 C16 124.2(3)
C8 C7 C11 Co1 60.4(2)
C12 C7 C11 Co1 -121.0(3)
C9 C10 C11 C7 -1.2(3)
C15 C10 C11 C7 -177.3(3)
Co1 C10 C11 C7 59.32(19)
C9 C10 C11 C16 175.1(3)
C15 C10 C11 C16 -1.0(5)
Co1 C10 C11 C16 -124.4(3)
C9 C10 C11 Co1 -60.49(18)
C15 C10 C11 Co1 123.4(3)
C21 C17 C18 C19 -0.4(3)
C22 C17 C18 C19 -176.1(3)
Co2 C17 C18 C19 60.24(19)
C21 C17 C18 C23 178.8(3)
C22 C17 C18 C23 3.1(5)
Co2 C17 C18 C23 -120.5(3)
C21 C17 C18 Co2 -60.66(17)
C22 C17 C18 Co2 123.6(3)
C17 C18 C19 C20 0.2(3)
C23 C18 C19 C20 -179.1(3)
Co2 C18 C19 C20 59.77(19)
C17 C18 C19 C24 176.2(3)
C23 C18 C19 C24 -3.1(5)
Co2 C18 C19 C24 -124.2(3)
C17 C18 C19 Co2 -59.57(18)
C23 C18 C19 Co2 121.2(3)
C18 C19 C20 C21 0.1(3)
C24 C19 C20 C21 -176.0(3)
Co2 C19 C20 C21 59.66(17)
C18 C19 C20 C25 177.3(3)
C24 C19 C20 C25 1.3(5)
Co2 C19 C20 C25 -123.1(3)
C18 C19 C20 Co2 -59.58(19)
C24 C19 C20 Co2 124.4(3)
C18 C17 C21 C20 0.5(3)
C22 C17 C21 C20 176.2(3)
Co2 C17 C21 C20 -60.39(17)
C18 C17 C21 C26 -172.3(3)
C22 C17 C21 C26 3.4(4)
Co2 C17 C21 C26 126.8(3)
C18 C17 C21 Co2 60.85(18)
C22 C17 C21 Co2 -123.4(3)
C19 C20 C21 C17 -0.3(3)
C25 C20 C21 C17 -177.6(3)
Co2 C20 C21 C17 60.09(17)
C19 C20 C21 C26 172.6(3)
C25 C20 C21 C26 -4.6(4)
Co2 C20 C21 C26 -126.9(3)
C19 C20 C21 Co2 -60.43(18)
C25 C20 C21 Co2 122.3(3)
Co1 B1 B2 B3 33.24(15)
Fe1 B1 B2 B3 161.05(14)
Fe2 B1 B2 B3 -119.79(13)
B3 B1 B2 Co2 -29.90(15)
Co1 B1 B2 Co2 3.3(2)
Fe1 B1 B2 Co2 131.15(15)
Fe2 B1 B2 Co2 -149.69(16)
B3 B1 B2 Fe1 -161.05(14)
Co1 B1 B2 Fe1 -127.81(15)
Fe2 B1 B2 Fe1 79.16(7)
B3 B1 B2 Fe2 119.79(13)
Co1 B1 B2 Fe2 153.03(16)
Fe1 B1 B2 Fe2 -79.16(7)
B1 B2 B3 B4 -107.0(2)
Co2 B2 B3 B4 44.33(17)
Fe1 B2 B3 B4 -86.2(2)
Fe2 B2 B3 B4 -162.74(16)
Co2 B2 B3 B1 151.32(15)
Fe1 B2 B3 B1 20.78(16)
Fe2 B2 B3 B1 -55.74(13)
B1 B2 B3 Co2 -151.32(15)
Fe1 B2 B3 Co2 -130.54(16)
Fe2 B2 B3 Co2 152.94(12)
B1 B2 B3 Co1 -31.44(15)
Co2 B2 B3 Co1 119.88(13)
Fe1 B2 B3 Co1 -10.7(2)
Fe2 B2 B3 Co1 -87.19(14)
Co1 B1 B3 B2 -148.02(15)
Fe1 B1 B3 B2 -22.18(17)
Fe2 B1 B3 B2 55.39(13)
B2 B1 B3 B4 105.9(2)
Co1 B1 B3 B4 -42.12(16)
Fe1 B1 B3 B4 83.7(2)
Fe2 B1 B3 B4 161.29(16)
B2 B1 B3 Co2 29.12(15)
Co1 B1 B3 Co2 -118.90(14)
Fe1 B1 B3 Co2 6.9(2)
Fe2 B1 B3 Co2 84.51(15)
B2 B1 B3 Co1 148.02(15)
Fe1 B1 B3 Co1 125.84(17)
Fe2 B1 B3 Co1 -156.59(12)
B2 B3 B4 B5 -0.7(3)
B1 B3 B4 B5 -65.7(3)
Co2 B3 B4 B5 42.93(17)
Co1 B3 B4 B5 -106.66(19)
B2 B3 B4 B6 62.9(3)
B1 B3 B4 B6 -2.1(3)
Co2 B3 B4 B6 106.53(18)
Co1 B3 B4 B6 -43.06(16)
B2 B3 B4 Co2 -43.61(16)
B1 B3 B4 Co2 -108.61(18)
Co1 B3 B4 Co2 -149.59(11)
B2 B3 B4 Co1 105.98(18)
B1 B3 B4 Co1 40.98(16)
Co2 B3 B4 Co1 149.59(11)
B3 B4 B5 B6 101.8(2)
Co2 B4 B5 B6 144.78(18)
Co1 B4 B5 B6 32.33(17)
B6 B4 B5 Co2 -144.78(18)
B3 B4 B5 Co2 -42.95(16)
Co1 B4 B5 Co2 -112.45(14)
Co2 B5 B6 B4 37.13(19)
B4 B5 B6 Co1 -35.53(19)
Co2 B5 B6 Co1 1.6(3)
B3 B4 B6 B5 -103.3(2)
Co2 B4 B6 B5 -34.19(17)
Co1 B4 B6 B5 -146.64(18)
B5 B4 B6 Co1 146.64(18)
B3 B4 B6 Co1 43.35(15)
Co2 B4 B6 Co1 112.45(14)
